data_7123549
loop_
_publ_author_name
'Yue, Cheng-Yang'
'Yue, Yun-Di'
'Sun, Hai-Xiao'
'Li, Dong-Yang'
'Lin, Na'
'Wang, Xin-Ming'
'Jin, Ying-Xue'
'Dong, Yu-Han'
'Jing, Zhi-Hong'
'Lei, Xiao-Wu'

_publ_section_title
;
 Transition metal complex dye-sensitized 3D iodoplumbates: syntheses,
 structures and photoelectric properties
;
_journal_name_full 'Chemical Communications'
_journal_paper_doi 10.1039/C9CC02301A
_journal_year 2019
_chemical_formula_moiety C60N12H49Co2Pb8I21
_chemical_formula_sum 'C60 H49 Co2 I21 N12 Pb8'
_chemical_formula_weight 5377.38
_chemical_name_systematic
; 
 ? 
;
_space_group_IT_number 14
_symmetry_cell_setting monoclinic
_symmetry_space_group_name_Hall '-P 2ybc'
_symmetry_space_group_name_H-M 'P 1 21/c 1'
_atom_sites_solution_hydrogens geom
_atom_sites_solution_primary direct
_atom_sites_solution_secondary difmap
_audit_creation_method SHELXL-97
_audit_update_record
;
2019-03-10 deposited with the CCDC.    2019-05-09 downloaded from the CCDC.
;
_cell_angle_alpha 90.00
_cell_angle_beta 117.564(2)
_cell_angle_gamma 90.00
_cell_formula_units_Z 2
_cell_length_a 19.982(3)
_cell_length_b 14.540(2)
_cell_length_c 19.693(3)
_cell_measurement_reflns_used 4895
_cell_measurement_temperature 293(2)
_cell_measurement_theta_max 27.4855
_cell_measurement_theta_min 2.6907
_cell_volume 5072.1(13)
_computing_cell_refinement 'Bruker SAINT'
_computing_data_collection 'Bruker APEX2'
_computing_data_reduction 'Bruker SAINT'
_computing_molecular_graphics 'Bruker SHELXTL'
_computing_publication_material 'Bruker SHELXTL'
_computing_structure_refinement 'SHELXL-97 (Sheldrick, 2008)'
_computing_structure_solution 'SHELXS-97 (Sheldrick, 2008)'
_diffrn_ambient_temperature 293(2)
_diffrn_measured_fraction_theta_full 0.992
_diffrn_measured_fraction_theta_max 0.992
_diffrn_measurement_device_type 'Bruker APEX-II CCD'
_diffrn_measurement_method 'phi and omega scans'
_diffrn_radiation_monochromator graphite
_diffrn_radiation_source 'fine-focus sealed tube'
_diffrn_radiation_type MoK\a
_diffrn_radiation_wavelength 0.71073
_diffrn_reflns_av_R_equivalents 0.0455
_diffrn_reflns_av_sigmaI/netI 0.0452
_diffrn_reflns_limit_h_max 25
_diffrn_reflns_limit_h_min -25
_diffrn_reflns_limit_k_max 18
_diffrn_reflns_limit_k_min -18
_diffrn_reflns_limit_l_max 25
_diffrn_reflns_limit_l_min -25
_diffrn_reflns_number 39406
_diffrn_reflns_theta_full 27.49
_diffrn_reflns_theta_max 27.49
_diffrn_reflns_theta_min 2.69
_exptl_absorpt_coefficient_mu 19.973
_exptl_absorpt_correction_T_max 27.4855
_exptl_absorpt_correction_T_min 2.6907
_exptl_absorpt_correction_type multi-scan
_exptl_absorpt_process_details 'SADABS; Bruker, 2000'
_exptl_crystal_colour red
_exptl_crystal_density_diffrn 3.521
_exptl_crystal_density_method 'not measured'
_exptl_crystal_description Prism
_exptl_crystal_F_000 4630
_exptl_crystal_size_max 0.5000
_exptl_crystal_size_mid 0.3000
_exptl_crystal_size_min 0.3000
_refine_diff_density_max 5.888
_refine_diff_density_min -6.242
_refine_diff_density_rms 0.357
_refine_ls_extinction_method SHELXL
_refine_ls_goodness_of_fit_ref 1.052
_refine_ls_hydrogen_treatment constr
_refine_ls_matrix_type full
_refine_ls_number_parameters 467
_refine_ls_number_reflns 11546
_refine_ls_number_restraints 0
_refine_ls_restrained_S_all 1.052
_refine_ls_R_factor_all 0.0789
_refine_ls_R_factor_gt 0.0656
_refine_ls_shift/su_max 0.001
_refine_ls_shift/su_mean 0.000
_refine_ls_structure_factor_coef Fsqd
_refine_ls_weighting_details 'calc w=1/[\s^2^(Fo^2^)+(0.1234P)^2^+21.7255P] where P=(Fo^2^+2Fc^2^)/3'
_refine_ls_weighting_scheme calc
_refine_ls_wR_factor_gt 0.1924
_refine_ls_wR_factor_ref 0.2060
_reflns_number_gt 8778
_reflns_number_total 11546
_reflns_threshold_expression >2sigma(I)
_cod_data_source_file c9cc02301a2.cif
_cod_data_source_block C60N12H49Co2Pb8I21
_cod_original_cell_volume 5071.9(13)
_cod_original_sg_symbol_H-M P2(1)/c
_cod_database_code 7123549

loop_
_symmetry_equiv_pos_as_xyz
'x, y, z'
'-x, y+1/2, -z+1/2'
'-x, -y, -z'
'x, -y-1/2, z-1/2'

loop_
_atom_site_label
_atom_site_type_symbol
_atom_site_fract_x
_atom_site_fract_y
_atom_site_fract_z
_atom_site_U_iso_or_equiv
_atom_site_adp_type
_atom_site_occupancy
_atom_site_symmetry_multiplicity
_atom_site_calc_flag
_atom_site_refinement_flags
Pb1 Pb 0.23029(3) 0.66147(4) 0.32560(4) 0.05210(19) Uani 1 1 d .
Pb2 Pb 0.43307(3) 0.67173(4) 0.29881(3) 0.04948(18) Uani 1 1 d .
Pb3 Pb 0.33263(4) 0.65477(5) 0.56871(4) 0.05561(19) Uani 1 1 d .
Pb4 Pb 0.12443(5) 0.68197(6) 0.08218(4) 0.0675(2) Uani 1 1 d .
I1 I 0.05892(5) 0.66236(6) 0.19708(5) 0.0384(2) Uani 1 1 d .
I2 I 0.40357(5) 0.65858(8) 0.45367(5) 0.0533(3) Uani 1 1 d .
I3 I 0.26565(6) 0.53286(7) 0.21955(5) 0.0469(2) Uani 1 1 d .
I4 I 0.20735(6) 0.80397(7) 0.45725(6) 0.0517(3) Uani 1 1 d .
I5 I 0.45146(6) 0.69326(8) 0.15140(6) 0.0517(3) Uani 1 1 d .
I6 I 0.20608(6) 0.50973(7) 0.42076(6) 0.0492(2) Uani 1 1 d .
I7 I 0.55007(6) 0.81306(8) 0.38910(7) 0.0585(3) Uani 1 1 d .
Co1 Co -0.22132(8) 0.65867(10) 0.18567(9) 0.0253(3) Uani 1 1 d .
I8 I 0.55246(7) 0.50818(8) 0.33596(8) 0.0660(3) Uani 1 1 d .
I9 I 0.02547(12) 0.84763(11) 0.01435(9) 0.0929(5) Uani 1 1 d .
I10 I 0.28016(11) 0.82123(9) 0.21320(9) 0.0825(5) Uani 1 1 d .
I11 I 0.0000 0.5000 0.0000 0.1518(17) Uani 1 2 d S
N6 N -0.1416(5) 0.5696(6) 0.2305(6) 0.030(2) Uani 1 1 d .
N5 N -0.1399(5) 0.7449(7) 0.2429(5) 0.0278(19) Uani 1 1 d .
N4 N -0.2976(5) 0.7529(7) 0.1493(6) 0.035(2) Uani 1 1 d .
N3 N -0.2061(5) 0.6546(7) 0.0962(6) 0.030(2) Uani 1 1 d .
N2 N -0.2996(6) 0.5700(7) 0.1287(6) 0.036(2) Uani 1 1 d .
C25 C -0.0738(6) 0.6044(8) 0.2796(6) 0.028(2) Uani 1 1 d .
N1 N -0.2413(7) 0.6582(8) 0.2726(6) 0.038(3) Uani 1 1 d .
C26 C -0.0737(6) 0.7040(8) 0.2857(6) 0.027(2) Uani 1 1 d .
C24 C -0.0125(7) 0.5479(9) 0.3211(8) 0.039(3) Uani 1 1 d .
H24 H 0.0335 0.5739 0.3551 0.046 Uiso 1 1 calc .
C16 C -0.2505(7) 0.5923(9) 0.0411(7) 0.037(3) Uani 1 1 d .
C30 C -0.1468(7) 0.8368(8) 0.2452(7) 0.033(3) Uani 1 1 d .
H30 H -0.1930 0.8642 0.2140 0.039 Uiso 1 1 calc .
C20 C -0.1530(7) 0.6999(11) 0.0857(8) 0.042(3) Uani 1 1 d .
H20 H -0.1217 0.7409 0.1232 0.051 Uiso 1 1 calc .
C15 C -0.3041(7) 0.5471(8) 0.0598(8) 0.037(3) Uani 1 1 d .
C11 C -0.3467(8) 0.5342(11) 0.1523(10) 0.056(4) Uani 1 1 d .
H11 H -0.3421 0.5509 0.1999 0.067 Uiso 1 1 calc .
C10 C -0.3229(8) 0.7980(10) 0.0823(9) 0.047(3) Uani 1 1 d .
H10 H -0.3036 0.7812 0.0492 0.056 Uiso 1 1 calc .
C21 C -0.1491(8) 0.4775(9) 0.2190(8) 0.041(3) Uani 1 1 d .
H21 H -0.1960 0.4534 0.1854 0.049 Uiso 1 1 calc .
C27 C -0.0100(7) 0.7554(11) 0.3324(7) 0.041(3) Uani 1 1 d .
H27 H 0.0361 0.7269 0.3624 0.049 Uiso 1 1 calc .
C28 C -0.0171(8) 0.8481(9) 0.3331(8) 0.045(3) Uani 1 1 d .
H28 H 0.0255 0.8839 0.3612 0.054 Uiso 1 1 calc .
C17 C -0.2408(9) 0.5749(11) -0.0217(8) 0.050(4) Uani 1 1 d .
H17 H -0.2727 0.5335 -0.0585 0.060 Uiso 1 1 calc .
C1 C -0.2074(10) 0.6040(13) 0.3351(9) 0.057(4) Uani 1 1 d .
H1 H -0.1707 0.5621 0.3390 0.069 Uiso 1 1 calc .
C29 C -0.0871(8) 0.8907(9) 0.2924(9) 0.048(4) Uani 1 1 d .
H29 H -0.0930 0.9534 0.2972 0.058 Uiso 1 1 calc .
C18 C -0.1847(10) 0.6175(13) -0.0313(9) 0.058(4) Uani 1 1 d .
H18 H -0.1741 0.6009 -0.0710 0.069 Uiso 1 1 calc .
C22 C -0.0874(10) 0.4171(10) 0.2571(10) 0.057(4) Uani 1 1 d .
H22 H -0.0922 0.3547 0.2455 0.068 Uiso 1 1 calc .
C19 C -0.1431(8) 0.6881(13) 0.0214(8) 0.051(4) Uani 1 1 d .
H19 H -0.1100 0.7255 0.0127 0.062 Uiso 1 1 calc .
C6 C -0.3280(7) 0.7727(11) 0.1950(8) 0.044(3) Uani 1 1 d .
C9 C -0.3768(9) 0.8691(13) 0.0594(12) 0.067(5) Uani 1 1 d .
H9 H -0.3924 0.9013 0.0138 0.080 Uiso 1 1 calc .
C23 C -0.0189(9) 0.4533(11) 0.3126(9) 0.049(4) Uani 1 1 d .
H23 H 0.0212 0.4149 0.3429 0.059 Uiso 1 1 calc .
C7 C -0.3811(8) 0.8393(11) 0.1780(11) 0.049(4) Uani 1 1 d .
H7 H -0.4008 0.8518 0.2116 0.059 Uiso 1 1 calc .
C8 C -0.4054(9) 0.8874(12) 0.1120(12) 0.066(5) Uani 1 1 d .
H8 H -0.4414 0.9333 0.1008 0.079 Uiso 1 1 calc .
C14 C -0.3575(9) 0.4851(10) 0.0136(9) 0.051(4) Uani 1 1 d .
H14 H -0.3601 0.4694 -0.0333 0.061 Uiso 1 1 calc .
C5 C -0.2952(8) 0.7156(10) 0.2660(9) 0.046(3) Uani 1 1 d .
C4 C -0.3183(10) 0.7234(17) 0.3204(11) 0.070(6) Uani 1 1 d .
H4 H -0.3551 0.7659 0.3153 0.084 Uiso 1 1 calc .
C12 C -0.4057(10) 0.4693(12) 0.1046(12) 0.063(5) Uani 1 1 d .
H12 H -0.4399 0.4456 0.1197 0.076 Uiso 1 1 calc .
C13 C -0.4078(9) 0.4450(10) 0.0358(10) 0.061(5) Uani 1 1 d .
H13 H -0.4429 0.4020 0.0042 0.074 Uiso 1 1 calc .
C2 C -0.2274(14) 0.6109(18) 0.3931(10) 0.090(8) Uani 1 1 d .
H2 H -0.2015 0.5778 0.4383 0.108 Uiso 1 1 calc .
C3 C -0.2861(15) 0.667(2) 0.3827(17) 0.104(10) Uani 1 1 d .
H3 H -0.3042 0.6676 0.4185 0.125 Uiso 1 1 calc .

loop_
_atom_site_aniso_label
_atom_site_aniso_U_11
_atom_site_aniso_U_22
_atom_site_aniso_U_33
_atom_site_aniso_U_23
_atom_site_aniso_U_13
_atom_site_aniso_U_12
Pb1 0.0388(3) 0.0463(3) 0.0683(4) -0.0060(3) 0.0223(3) -0.0013(2)
Pb2 0.0419(3) 0.0611(4) 0.0409(3) 0.0001(3) 0.0153(3) -0.0043(2)
Pb3 0.0508(4) 0.0553(4) 0.0592(4) -0.0002(3) 0.0242(3) 0.0019(3)
Pb4 0.0669(5) 0.0844(5) 0.0507(4) 0.0062(3) 0.0267(4) 0.0090(4)
I1 0.0347(4) 0.0355(4) 0.0400(5) -0.0013(3) 0.0131(4) 0.0005(3)
I2 0.0309(5) 0.0953(8) 0.0292(4) -0.0052(5) 0.0100(4) -0.0059(4)
I3 0.0485(5) 0.0454(5) 0.0415(5) -0.0031(4) 0.0164(4) 0.0033(4)
I4 0.0406(5) 0.0516(6) 0.0505(6) 0.0061(4) 0.0106(4) 0.0006(4)
I5 0.0590(6) 0.0567(6) 0.0352(5) 0.0035(4) 0.0184(5) 0.0031(5)
I6 0.0429(5) 0.0578(6) 0.0406(5) 0.0038(4) 0.0140(4) -0.0010(4)
I7 0.0413(5) 0.0619(6) 0.0671(7) -0.0186(5) 0.0205(5) 0.0009(4)
Co1 0.0230(7) 0.0277(8) 0.0228(7) -0.0019(6) 0.0085(6) -0.0038(5)
I8 0.0605(7) 0.0499(6) 0.0749(8) 0.0180(6) 0.0206(6) 0.0068(5)
I9 0.1346(15) 0.0857(10) 0.0709(9) 0.0222(8) 0.0580(10) 0.0298(9)
I10 0.1269(14) 0.0568(7) 0.0812(10) 0.0049(6) 0.0629(10) 0.0175(7)
I11 0.200(3) 0.188(3) 0.0352(9) 0.0050(13) 0.0262(14) 0.135(3)
N6 0.031(5) 0.022(5) 0.031(5) -0.002(4) 0.010(4) -0.002(4)
N5 0.021(4) 0.033(5) 0.025(4) -0.006(4) 0.007(4) 0.000(4)
N4 0.026(5) 0.031(5) 0.043(6) -0.008(5) 0.013(5) 0.001(4)
N3 0.020(5) 0.032(5) 0.032(5) -0.006(4) 0.007(4) -0.003(4)
N2 0.025(5) 0.033(5) 0.035(5) -0.004(4) 0.002(4) -0.010(4)
C25 0.029(6) 0.032(6) 0.020(5) 0.000(4) 0.008(5) -0.001(5)
N1 0.040(6) 0.049(7) 0.027(5) -0.006(5) 0.016(5) -0.011(5)
C26 0.023(5) 0.038(6) 0.018(5) 0.004(5) 0.006(4) 0.004(4)
C24 0.028(6) 0.041(7) 0.035(6) 0.001(6) 0.004(5) 0.002(5)
C16 0.031(6) 0.041(7) 0.032(6) 0.000(5) 0.009(5) 0.010(5)
C30 0.025(6) 0.026(6) 0.032(6) -0.005(5) 0.000(5) -0.004(4)
C20 0.028(6) 0.061(9) 0.035(7) -0.001(6) 0.012(6) -0.008(6)
C15 0.034(6) 0.026(6) 0.047(7) 0.001(5) 0.015(6) -0.001(5)
C11 0.035(8) 0.056(9) 0.069(11) -0.004(8) 0.017(8) -0.024(7)
C10 0.037(7) 0.035(7) 0.046(8) 0.001(6) -0.001(6) 0.006(6)
C21 0.040(7) 0.024(6) 0.050(8) 0.000(5) 0.012(6) -0.004(5)
C27 0.022(6) 0.060(9) 0.026(6) -0.005(6) -0.001(5) -0.011(6)
C28 0.041(8) 0.035(7) 0.036(7) -0.007(6) -0.003(6) -0.003(6)
C17 0.060(9) 0.054(9) 0.034(7) -0.005(6) 0.021(7) 0.007(7)
C1 0.065(10) 0.070(11) 0.045(8) -0.002(8) 0.032(8) -0.018(8)
C29 0.038(7) 0.028(6) 0.061(9) -0.011(6) 0.008(7) -0.006(5)
C18 0.059(10) 0.082(12) 0.041(8) -0.014(8) 0.030(8) 0.009(9)
C22 0.072(11) 0.028(7) 0.058(10) 0.010(7) 0.021(9) 0.009(7)
C19 0.038(8) 0.088(12) 0.028(7) 0.014(7) 0.015(6) 0.007(7)
C6 0.028(6) 0.059(9) 0.044(7) -0.027(7) 0.017(6) -0.018(6)
C9 0.030(8) 0.063(11) 0.091(14) -0.008(10) 0.013(9) 0.009(7)
C23 0.045(8) 0.055(9) 0.042(8) 0.017(7) 0.016(7) 0.022(7)
C7 0.033(7) 0.054(9) 0.062(10) -0.019(8) 0.023(8) -0.006(6)
C8 0.035(8) 0.062(10) 0.096(15) -0.037(10) 0.027(9) 0.002(7)
C14 0.042(8) 0.043(8) 0.040(8) -0.016(6) -0.004(6) -0.004(6)
C5 0.037(7) 0.051(8) 0.053(8) -0.019(7) 0.023(7) -0.017(6)
C4 0.057(10) 0.120(17) 0.050(10) -0.022(11) 0.039(9) -0.008(11)
C12 0.048(9) 0.055(10) 0.082(13) -0.002(9) 0.026(9) -0.023(8)
C13 0.051(9) 0.035(8) 0.058(10) -0.012(7) -0.008(8) -0.011(7)
C2 0.099(17) 0.13(2) 0.040(9) -0.010(11) 0.032(11) -0.063(15)
C3 0.073(15) 0.17(3) 0.10(2) -0.054(18) 0.068(16) -0.039(15)

loop_
_atom_type_symbol
_atom_type_description
_atom_type_scat_dispersion_real
_atom_type_scat_dispersion_imag
_atom_type_scat_source
C C 0.0033 0.0016 'International Tables Vol C Tables 4.2.6.8 and 6.1.1.4'
H H 0.0000 0.0000 'International Tables Vol C Tables 4.2.6.8 and 6.1.1.4'
N N 0.0061 0.0033 'International Tables Vol C Tables 4.2.6.8 and 6.1.1.4'
Co Co 0.3494 0.9721 'International Tables Vol C Tables 4.2.6.8 and 6.1.1.4'
I I -0.4742 1.8119 'International Tables Vol C Tables 4.2.6.8 and 6.1.1.4'
Pb Pb -3.3944 10.1111 'International Tables Vol C Tables 4.2.6.8 and 6.1.1.4'

loop_
_geom_angle_atom_site_label_1
_geom_angle_atom_site_label_2
_geom_angle_atom_site_label_3
_geom_angle
_geom_angle_site_symmetry_1
_geom_angle_site_symmetry_3
I6 Pb1 I3 97.25(3) . .
I6 Pb1 I1 94.17(3) . .
I3 Pb1 I1 87.92(3) . .
I6 Pb1 I2 85.89(3) . .
I3 Pb1 I2 91.26(3) . .
I1 Pb1 I2 179.18(3) . .
I7 Pb2 I5 95.05(4) . .
I7 Pb2 I8 94.55(4) . .
I5 Pb2 I8 83.72(4) . .
I7 Pb2 I2 85.25(3) . .
I5 Pb2 I2 176.17(4) . .
I8 Pb2 I2 100.07(4) . .
I5 Pb3 I2 82.89(3) 4_576 .
I5 Pb3 I8 92.98(4) 4_576 3_666
I2 Pb3 I8 89.74(4) . 3_666
I5 Pb3 I4 92.41(3) 4_576 .
I2 Pb3 I4 88.02(3) . .
I8 Pb3 I4 173.86(4) 3_666 .
I9 Pb4 I1 89.14(4) . .
Pb4 I1 Pb1 85.33(3) . .
Pb3 I2 Pb1 83.42(3) . .
Pb3 I2 Pb2 165.50(4) . .
Pb1 I2 Pb2 82.23(3) . .
Pb3 I5 Pb2 99.78(4) 4_575 .
N3 Co1 N6 87.2(4) . .
N3 Co1 N4 96.6(4) . .
N6 Co1 N4 175.1(4) . .
N3 Co1 N1 176.8(4) . .
N6 Co1 N1 93.3(5) . .
N4 Co1 N1 83.0(5) . .
N3 Co1 N2 82.9(4) . .
N6 Co1 N2 95.3(4) . .
N4 Co1 N2 88.3(5) . .
N1 Co1 N2 93.9(5) . .
N3 Co1 N5 96.1(4) . .
N6 Co1 N5 82.8(4) . .
N4 Co1 N5 93.6(4) . .
N1 Co1 N5 87.1(4) . .
N2 Co1 N5 177.9(4) . .
Pb2 I8 Pb3 158.69(5) . 3_666
C25 N6 C21 119.2(10) . .
C25 N6 Co1 114.9(8) . .
C21 N6 Co1 125.8(9) . .
C26 N5 C30 120.5(10) . .
C26 N5 Co1 113.4(8) . .
C30 N5 Co1 126.0(8) . .
C6 N4 C10 118.5(12) . .
C6 N4 Co1 115.7(10) . .
C10 N4 Co1 125.8(9) . .
C20 N3 C16 117.9(11) . .
C20 N3 Co1 126.7(9) . .
C16 N3 Co1 115.2(8) . .
C11 N2 C15 121.4(12) . .
C11 N2 Co1 124.7(10) . .
C15 N2 Co1 113.9(8) . .
N6 C25 C24 121.5(11) . .
N6 C25 C26 113.4(10) . .
C24 C25 C26 125.1(10) . .
C5 N1 C1 120.0(13) . .
C5 N1 Co1 113.9(10) . .
C1 N1 Co1 126.1(11) . .
N5 C26 C27 120.9(12) . .
N5 C26 C25 115.4(10) . .
C27 C26 C25 123.7(11) . .
C25 C24 C23 120.8(12) . .
C25 C24 H24 119.6 . .
C23 C24 H24 119.6 . .
C17 C16 N3 121.9(13) . .
C17 C16 C15 125.6(13) . .
N3 C16 C15 112.5(11) . .
N5 C30 C29 121.4(11) . .
N5 C30 H30 119.3 . .
C29 C30 H30 119.3 . .
N3 C20 C19 122.7(14) . .
N3 C20 H20 118.7 . .
C19 C20 H20 118.7 . .
N2 C15 C14 119.8(13) . .
N2 C15 C16 115.4(11) . .
C14 C15 C16 124.8(14) . .
N2 C11 C12 121.0(16) . .
N2 C11 H11 119.5 . .
C12 C11 H11 119.5 . .
N4 C10 C9 123.8(16) . .
N4 C10 H10 118.1 . .
C9 C10 H10 118.1 . .
N6 C21 C22 121.6(12) . .
N6 C21 H21 119.2 . .
C22 C21 H21 119.2 . .
C28 C27 C26 118.2(12) . .
C28 C27 H27 120.9 . .
C26 C27 H27 120.9 . .
C27 C28 C29 121.1(12) . .
C27 C28 H28 119.4 . .
C29 C28 H28 119.4 . .
C16 C17 C18 120.7(14) . .
C16 C17 H17 119.6 . .
C18 C17 H17 119.6 . .
N1 C1 C2 120.0(19) . .
N1 C1 H1 120.0 . .
C2 C1 H1 120.0 . .
C30 C29 C28 117.6(12) . .
C30 C29 H29 121.2 . .
C28 C29 H29 121.2 . .
C17 C18 C19 117.7(13) . .
C17 C18 H18 121.1 . .
C19 C18 H18 121.1 . .
C23 C22 C21 118.6(13) . .
C23 C22 H22 120.7 . .
C21 C22 H22 120.7 . .
C20 C19 C18 118.4(14) . .
C20 C19 H19 120.8 . .
C18 C19 H19 120.8 . .
N4 C6 C7 122.5(15) . .
N4 C6 C5 112.0(13) . .
C7 C6 C5 125.6(13) . .
C10 C9 C8 114.2(18) . .
C10 C9 H9 122.9 . .
C8 C9 H9 122.9 . .
C24 C23 C22 118.0(12) . .
C24 C23 H23 121.0 . .
C22 C23 H23 121.0 . .
C8 C7 C6 119.8(14) . .
C8 C7 H7 120.1 . .
C6 C7 H7 120.1 . .
C7 C8 C9 121.1(15) . .
C7 C8 H8 119.4 . .
C9 C8 H8 119.4 . .
C15 C14 C13 121.2(15) . .
C15 C14 H14 119.4 . .
C13 C14 H14 119.4 . .
N1 C5 C4 122.5(17) . .
N1 C5 C6 115.3(12) . .
C4 C5 C6 122.1(16) . .
C5 C4 C3 118.1(19) . .
C5 C4 H4 120.9 . .
C3 C4 H4 120.9 . .
C13 C12 C11 116.5(15) . .
C13 C12 H12 121.7 . .
C11 C12 H12 121.7 . .
C12 C13 C14 120.0(13) . .
C12 C13 H13 120.0 . .
C14 C13 H13 120.0 . .
C3 C2 C1 118(2) . .
C3 C2 H2 120.8 . .
C1 C2 H2 120.8 . .
C4 C3 C2 120.6(19) . .
C4 C3 H3 119.7 . .
C2 C3 H3 119.7 . .

loop_
_geom_bond_atom_site_label_1
_geom_bond_atom_site_label_2
_geom_bond_distance
_geom_bond_site_symmetry_2
Pb1 I6 3.0746(12) .
Pb1 I3 3.1182(12) .
Pb1 I1 3.1797(11) .
Pb1 I2 3.2046(12) .
Pb2 I7 3.0006(13) .
Pb2 I5 3.1061(12) .
Pb2 I8 3.2040(14) .
Pb2 I2 3.3686(12) .
Pb3 I5 3.0973(13) 4_576
Pb3 I2 3.1806(12) .
Pb3 I8 3.2280(13) 3_666
Pb3 I4 3.2719(12) .
Pb4 I9 3.0085(18) .
Pb4 I1 3.1074(12) .
I5 Pb3 3.0973(13) 4_575
Co1 N3 1.922(11) .
Co1 N6 1.922(10) .
Co1 N4 1.925(10) .
Co1 N1 1.929(11) .
Co1 N2 1.935(10) .
Co1 N5 1.948(9) .
I8 Pb3 3.2281(13) 3_666
N6 C25 1.347(15) .
N6 C21 1.355(15) .
N5 C26 1.335(14) .
N5 C30 1.345(15) .
N4 C6 1.328(16) .
N4 C10 1.345(19) .
N3 C20 1.344(16) .
N3 C16 1.376(16) .
N2 C11 1.335(18) .
N2 C15 1.358(17) .
C25 C24 1.384(17) .
C25 C26 1.454(17) .
N1 C5 1.320(19) .
N1 C1 1.35(2) .
C26 C27 1.392(16) .
C24 C23 1.39(2) .
C24 H24 0.9300 .
C16 C17 1.362(19) .
C16 C15 1.443(18) .
C30 C29 1.370(17) .
C30 H30 0.9300 .
C20 C19 1.380(19) .
C20 H20 0.9300 .
C15 C14 1.370(18) .
C11 C12 1.46(2) .
C11 H11 0.9300 .
C10 C9 1.41(2) .
C10 H10 0.9300 .
C21 C22 1.41(2) .
C21 H21 0.9300 .
C27 C28 1.36(2) .
C27 H27 0.9300 .
C28 C29 1.39(2) .
C28 H28 0.9300 .
C17 C18 1.37(2) .
C17 H17 0.9300 .
C1 C2 1.38(2) .
C1 H1 0.9300 .
C29 H29 0.9300 .
C18 C19 1.42(2) .
C18 H18 0.9300 .
C22 C23 1.40(2) .
C22 H22 0.9300 .
C19 H19 0.9300 .
C6 C7 1.36(2) .
C6 C5 1.49(2) .
C9 C8 1.42(3) .
C9 H9 0.9300 .
C23 H23 0.9300 .
C7 C8 1.35(3) .
C7 H7 0.9300 .
C8 H8 0.9300 .
C14 C13 1.40(3) .
C14 H14 0.9300 .
C5 C4 1.35(2) .
C4 C3 1.36(4) .
C4 H4 0.9300 .
C12 C13 1.38(3) .
C12 H12 0.9300 .
C13 H13 0.9300 .
C2 C3 1.37(4) .
C2 H2 0.9300 .
C3 H3 0.9300 .
